data_1509810
loop_
_publ_author_name
'Hoerlin, T.'
'Grins, J.'
'Vaivars, G.'

_publ_section_title
;
 Synthesis, structure and conductivity of Ag2 Zn Si O4, Ag2 Zn Ge O4 and
 Ag2 Be Si O4
;
_journal_name_full 'Solid State Ionics'
_journal_page_first 259
_journal_page_last 267
_journal_paper_doi 10.1016/0167-2738(95)00000-V
_journal_volume 78
_journal_year 1995
_chemical_formula_sum 'Ag2 Ge O4 Zn'
_chemical_name_systematic 'Ag2 Zn (Ge O4)'
_space_group_IT_number 7
_symmetry_space_group_name_Hall 'P -2yac'
_symmetry_space_group_name_H-M 'P 1 n 1'
_cell_angle_alpha 90
_cell_angle_beta 89.754
_cell_angle_gamma 90
_cell_formula_units_Z 2
_cell_length_a 7.1254
_cell_length_b 5.609
_cell_length_c 5.4997
_cell_volume 219.801
_citation_journal_id_ASTM SSIOD3
_cod_data_source_file silver2-3_81.cif
_cod_data_source_block Ag2Ge1O4Zn1
_cod_original_sg_symbol_Hall 'P -2yc (x-z,y,z)'
_cod_original_formula_sum 'Ag2 Ge1 O4 Zn1'
_cod_database_code 1509810

loop_
_symmetry_equiv_pos_as_xyz
x,y,z
x+1/2,-y,z+1/2

loop_
_atom_site_label
_atom_site_type_symbol
_atom_site_fract_x
_atom_site_fract_y
_atom_site_fract_z
_atom_site_occupancy
_atom_site_U_iso_or_equiv
O4 O-2 0.265 0.773 0.337 1 0.0
Zn1 Zn+2 0.014 0.189 0.004 1 0.0
O1 O-2 0.737 0.647 0.427 1 0.0
O2 O-2 0.537 0.109 0.391 1 0.0
Ag1 Ag+1 0.75 0.698 0 1 0.0
Ge1 Ge+4 0.261 0.684 0.001 1 0.0
O3 O-2 0.927 0.167 0.334 1 0.0
Ag2 Ag+1 0.501 0.199 0.012 1 0.0
